data_7051866
loop_
_publ_author_name
'Stasch, Andreas'
'Forsyth, Craig M.'
'Jones, Cameron'
'Junk, Peter C.'

_publ_section_title
;
 Thermally stable lead(ii) amidinates and guanidinates
;
_journal_issue 5
_journal_name_full 'New Journal of Chemistry'
_journal_page_first 829
_journal_paper_doi 10.1039/b718537e
_journal_volume 32
_journal_year 2008
_chemical_formula_moiety 'C74 H104 Cl2 N6 Pb2, 2(C7 H8)'
_chemical_formula_sum 'C88 H120 Cl2 N6 Pb2'
_chemical_formula_weight 1747.18
_chemical_name_systematic
;
?
;
_space_group_IT_number 2
_symmetry_cell_setting triclinic
_symmetry_space_group_name_Hall '-P 1'
_symmetry_space_group_name_H-M 'P -1'
_atom_sites_solution_hydrogens geom
_atom_sites_solution_primary direct
_atom_sites_solution_secondary difmap
_audit_creation_method SHELXL-97
_cell_angle_alpha 109.593(2)
_cell_angle_beta 98.675(2)
_cell_angle_gamma 95.682(3)
_cell_formula_units_Z 1
_cell_length_a 10.9449(4)
_cell_length_b 13.1345(4)
_cell_length_c 15.3776(7)
_cell_measurement_temperature 123(2)
_cell_volume 2032.07(14)
_computing_cell_refinement 'Denzo SMN (Otwinoski and Minor, 1997)'
_computing_data_collection 'Collect (Nonius BV, 1997-2000)'
_computing_data_reduction 'Denzo SMN (Otwinoski and Minor, 1997)'
_computing_molecular_graphics 'X-Seed (Barbour, 2001)'
_computing_publication_material 'CIFTAB (Sheldrick,1997)'
_computing_structure_refinement 'SHELXL-97 (Sheldrick, 1997)'
_computing_structure_solution 'SHELXS-97 (Sheldrick, 1990)'
_diffrn_ambient_temperature 123(2)
_diffrn_measured_fraction_theta_full 0.997
_diffrn_measured_fraction_theta_max 0.997
_diffrn_measurement_device_type 'Enraf Nonius KAPPA CCD'
_diffrn_measurement_method 'phi and omega scans'
_diffrn_radiation_monochromator graphite
_diffrn_radiation_source 'fine-focus sealed tube'
_diffrn_radiation_type MoK\a
_diffrn_radiation_wavelength 0.71073
_diffrn_reflns_av_R_equivalents 0.1043
_diffrn_reflns_av_sigmaI/netI 0.1466
_diffrn_reflns_limit_h_max 13
_diffrn_reflns_limit_h_min -13
_diffrn_reflns_limit_k_max 15
_diffrn_reflns_limit_k_min -15
_diffrn_reflns_limit_l_max 18
_diffrn_reflns_limit_l_min -17
_diffrn_reflns_number 21071
_diffrn_reflns_theta_full 25.00
_diffrn_reflns_theta_max 25.00
_diffrn_reflns_theta_min 2.73
_diffrn_standards_number 0
_exptl_absorpt_coefficient_mu 4.250
_exptl_absorpt_correction_T_max 0.75
_exptl_absorpt_correction_T_min 0.58
_exptl_absorpt_correction_type multi-scan
_exptl_absorpt_process_details 'SORTAV (Blessing, 1997)'
_exptl_crystal_colour yellow
_exptl_crystal_density_diffrn 1.428
_exptl_crystal_density_method 'not measured'
_exptl_crystal_description prism
_exptl_crystal_F_000 888
_exptl_crystal_size_max 0.15
_exptl_crystal_size_mid 0.10
_exptl_crystal_size_min 0.07
_refine_diff_density_max 2.152
_refine_diff_density_min -1.274
_refine_diff_density_rms 0.203
_refine_ls_extinction_method none
_refine_ls_goodness_of_fit_ref 1.030
_refine_ls_hydrogen_treatment constr
_refine_ls_matrix_type full
_refine_ls_number_parameters 455
_refine_ls_number_reflns 7131
_refine_ls_number_restraints 12
_refine_ls_restrained_S_all 1.029
_refine_ls_R_factor_all 0.1088
_refine_ls_R_factor_gt 0.0559
_refine_ls_shift/su_max 0.001
_refine_ls_shift/su_mean 0.000
_refine_ls_structure_factor_coef Fsqd
_refine_ls_weighting_details 'calc w=1/[\s^2^(Fo^2^)+(0.0254P)^2^+0.0000P] where P=(Fo^2^+2Fc^2^)/3'
_refine_ls_weighting_scheme calc
_refine_ls_wR_factor_gt 0.0746
_refine_ls_wR_factor_ref 0.0871
_reflns_number_gt 4996
_reflns_number_total 7131
_reflns_threshold_expression >2sigma(I)
_cod_data_source_file b718537e.txt
_cod_data_source_block pbhdgcl
_cod_original_cell_volume 2032.06(13)
_cod_database_code 7051866

loop_
_symmetry_equiv_pos_as_xyz
'x, y, z'
'-x, -y, -z'

loop_
_atom_site_label
_atom_site_type_symbol
_atom_site_fract_x
_atom_site_fract_y
_atom_site_fract_z
_atom_site_U_iso_or_equiv
_atom_site_adp_type
_atom_site_occupancy
_atom_site_symmetry_multiplicity
_atom_site_calc_flag
_atom_site_refinement_flags
_atom_site_disorder_assembly
_atom_site_disorder_group
Pb1 Pb 0.68323(3) 0.53092(3) 0.59367(2) 0.01806(11) Uani 1 1 d . . .
Cl1 Cl 0.44952(15) 0.53957(17) 0.61033(12) 0.0290(5) Uani 1 1 d . . .
N1 N 0.7486(4) 0.6663(4) 0.7495(4) 0.0118(11) Uani 1 1 d U . .
N2 N 0.7775(4) 0.7109(4) 0.6241(4) 0.0108(13) Uani 1 1 d . . .
N3 N 0.8818(5) 0.8320(5) 0.7791(4) 0.0163(14) Uani 1 1 d . . .
C1 C 0.8049(6) 0.7381(6) 0.7178(5) 0.0110(11) Uani 1 1 d U . .
C2 C 0.7748(5) 0.6692(6) 0.8435(5) 0.0128(12) Uani 1 1 d U . .
C3 C 0.7327(5) 0.7485(6) 0.9149(5) 0.0128(12) Uani 1 1 d U . .
C4 C 0.7534(6) 0.7443(6) 1.0050(5) 0.0226(19) Uani 1 1 d . . .
H4 H 0.7264 0.7981 1.0538 0.027 Uiso 1 1 calc R . .
C5 C 0.8118(6) 0.6649(6) 1.0258(5) 0.0236(19) Uani 1 1 d . . .
H5 H 0.8253 0.6637 1.0879 0.028 Uiso 1 1 calc R . .
C6 C 0.8500(6) 0.5876(6) 0.9548(5) 0.0220(19) Uani 1 1 d . . .
H6 H 0.8901 0.5325 0.9689 0.026 Uiso 1 1 calc R . .
C7 C 0.8327(6) 0.5864(6) 0.8634(5) 0.0162(18) Uani 1 1 d . . .
C8 C 0.6582(6) 0.8334(6) 0.8955(5) 0.0189(18) Uani 1 1 d . . .
H8 H 0.6919 0.8545 0.8460 0.023 Uiso 1 1 calc R . .
C9 C 0.6674(7) 0.9389(7) 0.9804(5) 0.037(2) Uani 1 1 d . . .
H9A H 0.6254 0.9227 1.0272 0.056 Uiso 1 1 calc R . .
H9B H 0.6270 0.9925 0.9597 0.056 Uiso 1 1 calc R . .
H9C H 0.7557 0.9691 1.0083 0.056 Uiso 1 1 calc R . .
C10 C 0.5207(6) 0.7820(6) 0.8549(5) 0.032(2) Uani 1 1 d . . .
H10A H 0.4853 0.7576 0.9008 0.048 Uiso 1 1 calc R . .
H10B H 0.5150 0.7191 0.7969 0.048 Uiso 1 1 calc R . .
H10C H 0.4738 0.8363 0.8409 0.048 Uiso 1 1 calc R . .
C11 C 0.8681(6) 0.4929(6) 0.7856(5) 0.0176(18) Uani 1 1 d . . .
H11 H 0.8861 0.5212 0.7353 0.021 Uiso 1 1 calc R . .
C12 C 0.9831(6) 0.4482(6) 0.8175(5) 0.0240(19) Uani 1 1 d . . .
H12A H 1.0532 0.5085 0.8486 0.036 Uiso 1 1 calc R . .
H12B H 1.0054 0.3950 0.7626 0.036 Uiso 1 1 calc R . .
H12C H 0.9646 0.4124 0.8616 0.036 Uiso 1 1 calc R . .
C13 C 0.7555(6) 0.3999(6) 0.7421(5) 0.0244(19) Uani 1 1 d . . .
H13A H 0.7730 0.3449 0.6861 0.037 Uiso 1 1 calc R . .
H13B H 0.6810 0.4296 0.7243 0.037 Uiso 1 1 calc R . .
H13C H 0.7408 0.3659 0.7882 0.037 Uiso 1 1 calc R . .
C14 C 0.7883(6) 0.7864(6) 0.5760(5) 0.0152(17) Uani 1 1 d . . .
C15 C 0.8857(6) 0.7868(6) 0.5261(5) 0.0165(17) Uani 1 1 d . . .
C16 C 0.8933(6) 0.8617(6) 0.4793(5) 0.025(2) Uani 1 1 d . . .
H16 H 0.9601 0.8653 0.4470 0.030 Uiso 1 1 calc R . .
C17 C 0.8061(7) 0.9297(7) 0.4794(5) 0.031(2) Uani 1 1 d . . .
H17 H 0.8130 0.9808 0.4482 0.037 Uiso 1 1 calc R . .
C18 C 0.7088(7) 0.9232(6) 0.5250(5) 0.027(2) Uani 1 1 d . . .
H18 H 0.6476 0.9694 0.5231 0.032 Uiso 1 1 calc R . .
C19 C 0.6954(6) 0.8523(6) 0.5737(5) 0.0168(18) Uani 1 1 d . . .
C20 C 0.9763(6) 0.7047(6) 0.5188(5) 0.0188(18) Uani 1 1 d . . .
H20 H 0.9897 0.6909 0.5794 0.023 Uiso 1 1 calc R . .
C21 C 0.9169(6) 0.5969(6) 0.4407(5) 0.027(2) Uani 1 1 d . . .
H21A H 0.8365 0.5708 0.4529 0.041 Uiso 1 1 calc R . .
H21B H 0.9726 0.5425 0.4386 0.041 Uiso 1 1 calc R . .
H21C H 0.9032 0.6078 0.3802 0.041 Uiso 1 1 calc R . .
C22 C 1.1044(6) 0.7441(7) 0.5029(5) 0.030(2) Uani 1 1 d . . .
H22A H 1.1605 0.6912 0.5063 0.045 Uiso 1 1 calc R . .
H22B H 1.1398 0.8156 0.5515 0.045 Uiso 1 1 calc R . .
H22C H 1.0951 0.7507 0.4407 0.045 Uiso 1 1 calc R . .
C23 C 0.5774(6) 0.8376(7) 0.6108(6) 0.031(2) Uani 1 1 d . . .
H23 H 0.5912 0.7925 0.6515 0.037 Uiso 1 1 calc R . .
C24 C 0.4702(6) 0.7751(7) 0.5292(6) 0.048(3) Uani 1 1 d . . .
H24A H 0.4509 0.8202 0.4910 0.072 Uiso 1 1 calc R . .
H24B H 0.3962 0.7578 0.5535 0.072 Uiso 1 1 calc R . .
H24C H 0.4942 0.7071 0.4903 0.072 Uiso 1 1 calc R . .
C25 C 0.5416(6) 0.9460(7) 0.6702(6) 0.040(2) Uani 1 1 d . . .
H25A H 0.6087 0.9839 0.7252 0.060 Uiso 1 1 calc R . .
H25B H 0.4637 0.9309 0.6911 0.060 Uiso 1 1 calc R . .
H25C H 0.5297 0.9923 0.6321 0.060 Uiso 1 1 calc R . .
C26 C 0.9930(6) 0.8863(6) 0.7626(4) 0.0135(17) Uani 1 1 d . . .
C27 C 0.9938(6) 0.9915(6) 0.7603(5) 0.0175(18) Uani 1 1 d . . .
C28 C 1.1030(6) 1.0440(6) 0.7492(5) 0.0199(18) Uani 1 1 d . . .
H28 H 1.1050 1.1151 0.7459 0.024 Uiso 1 1 calc R . .
C29 C 1.2090(6) 0.9954(6) 0.7427(5) 0.0245(19) Uani 1 1 d . . .
H29 H 1.2833 1.0327 0.7352 0.029 Uiso 1 1 calc R . .
C30 C 1.2061(6) 0.8907(7) 0.7475(5) 0.021(2) Uani 1 1 d . . .
H30 H 1.2791 0.8572 0.7429 0.026 Uiso 1 1 calc R . .
C31 C 1.0995(6) 0.8351(6) 0.7586(5) 0.0150(18) Uani 1 1 d . . .
C32 C 0.8808(6) 1.0486(6) 0.7752(5) 0.0222(19) Uani 1 1 d . . .
H32 H 0.8040 0.9919 0.7465 0.027 Uiso 1 1 calc R . .
C33 C 0.8833(7) 1.0998(7) 0.8810(5) 0.037(2) Uani 1 1 d . . .
H33A H 0.8884 1.0434 0.9093 0.055 Uiso 1 1 calc R . .
H33B H 0.8067 1.1313 0.8908 0.055 Uiso 1 1 calc R . .
H33C H 0.9563 1.1576 0.9105 0.055 Uiso 1 1 calc R . .
C34 C 0.8709(7) 1.1351(6) 0.7308(6) 0.034(2) Uani 1 1 d . . .
H34A H 0.9387 1.1970 0.7641 0.050 Uiso 1 1 calc R . .
H34B H 0.7900 1.1605 0.7351 0.050 Uiso 1 1 calc R . .
H34C H 0.8775 1.1039 0.6645 0.050 Uiso 1 1 calc R . .
C35 C 1.1018(6) 0.7289(6) 0.7773(5) 0.0194(18) Uani 1 1 d . . .
H35 H 1.0158 0.6849 0.7532 0.023 Uiso 1 1 calc R . .
C36 C 1.1948(6) 0.6585(6) 0.7285(5) 0.026(2) Uani 1 1 d . . .
H36A H 1.1826 0.6520 0.6623 0.039 Uiso 1 1 calc R . .
H36B H 1.1798 0.5854 0.7323 0.039 Uiso 1 1 calc R . .
H36C H 1.2809 0.6935 0.7601 0.039 Uiso 1 1 calc R . .
C37 C 1.1342(7) 0.7559(7) 0.8844(5) 0.033(2) Uani 1 1 d . . .
H37A H 1.1302 0.6877 0.8975 0.050 Uiso 1 1 calc R . .
H37B H 1.0741 0.7992 0.9145 0.050 Uiso 1 1 calc R . .
H37C H 1.2189 0.7978 0.9093 0.050 Uiso 1 1 calc R . .
C38 C 0.5172(6) 0.4403(7) 0.8791(6) 0.033(2) Uani 1 1 d . . .
H38 H 0.5507 0.5088 0.9276 0.040 Uiso 1 1 calc R . .
C39 C 0.4346(7) 0.4375(8) 0.7996(7) 0.044(3) Uani 1 1 d . . .
H39 H 0.4140 0.5038 0.7938 0.052 Uiso 1 1 calc R . .
C40 C 0.3830(8) 0.3393(10) 0.7296(7) 0.055(3) Uani 1 1 d . . .
H40 H 0.3244 0.3361 0.6761 0.066 Uiso 1 1 calc R . .
C41 C 0.4186(8) 0.2458(9) 0.7392(7) 0.061(3) Uani 1 1 d . . .
H41 H 0.3867 0.1774 0.6900 0.073 Uiso 1 1 calc R . .
C42 C 0.4982(8) 0.2480(9) 0.8172(7) 0.050(3) Uani 1 1 d . . .
H42 H 0.5177 0.1813 0.8227 0.059 Uiso 1 1 calc R . .
C43 C 0.6443(7) 0.3477(8) 0.9709(6) 0.054(3) Uani 1 1 d . . .
H43A H 0.6141 0.2898 0.9930 0.081 Uiso 1 1 calc R . .
H43B H 0.6553 0.4190 1.0217 0.081 Uiso 1 1 calc R . .
H43C H 0.7247 0.3352 0.9518 0.081 Uiso 1 1 calc R . .
C44 C 0.5511(7) 0.3462(8) 0.8885(6) 0.037(2) Uani 1 1 d . . .
H3 H 0.8948 0.8248 0.8335 0.044 Uiso 1 1 d . . .

loop_
_atom_site_aniso_label
_atom_site_aniso_U_11
_atom_site_aniso_U_22
_atom_site_aniso_U_33
_atom_site_aniso_U_23
_atom_site_aniso_U_13
_atom_site_aniso_U_12
Pb1 0.01941(15) 0.01225(18) 0.01830(17) 0.00286(13) -0.00049(11) -0.00106(12)
Cl1 0.0201(9) 0.0436(15) 0.0182(11) 0.0076(11) 0.0014(8) -0.0019(10)
N1 0.015(2) 0.007(3) 0.016(3) 0.005(2) 0.007(2) 0.004(2)
N2 0.015(3) 0.006(4) 0.010(3) 0.004(3) -0.002(3) -0.003(3)
N3 0.017(3) 0.016(4) 0.010(3) -0.002(3) 0.002(3) -0.004(3)
C1 0.014(2) 0.006(3) 0.016(3) 0.005(2) 0.008(2) 0.005(2)
C2 0.011(3) 0.010(3) 0.012(3) 0.000(3) 0.001(2) -0.004(2)
C3 0.011(3) 0.010(3) 0.012(3) 0.000(3) 0.001(2) -0.004(2)
C4 0.026(4) 0.017(5) 0.020(5) 0.002(4) 0.002(4) -0.003(4)
C5 0.028(4) 0.027(6) 0.010(4) 0.003(4) -0.002(4) 0.001(4)
C6 0.026(4) 0.020(5) 0.020(5) 0.007(4) 0.003(4) 0.004(4)
C7 0.014(4) 0.010(5) 0.020(5) 0.004(4) -0.002(3) -0.007(3)
C8 0.017(4) 0.018(5) 0.017(4) 0.000(4) 0.005(3) 0.001(4)
C9 0.041(5) 0.034(6) 0.030(5) 0.001(5) 0.008(4) 0.015(5)
C10 0.022(4) 0.029(6) 0.044(6) 0.009(5) 0.007(4) 0.007(4)
C11 0.024(4) 0.016(5) 0.016(4) 0.006(4) 0.006(3) 0.009(4)
C12 0.030(4) 0.017(5) 0.027(5) 0.010(4) 0.005(4) 0.005(4)
C13 0.033(4) 0.015(5) 0.028(5) 0.011(4) 0.006(4) 0.003(4)
C14 0.021(4) 0.010(5) 0.014(4) 0.003(4) 0.005(3) 0.002(4)
C15 0.019(4) 0.011(5) 0.010(4) -0.005(4) -0.005(3) -0.005(4)
C16 0.031(4) 0.027(6) 0.017(5) 0.009(4) 0.005(4) -0.003(4)
C17 0.048(5) 0.017(5) 0.028(5) 0.012(5) 0.006(4) -0.001(5)
C18 0.032(5) 0.016(5) 0.030(5) 0.008(5) -0.001(4) 0.004(4)
C19 0.021(4) 0.009(5) 0.015(4) 0.002(4) -0.003(3) -0.005(4)
C20 0.020(4) 0.020(5) 0.016(4) 0.005(4) 0.006(3) 0.000(4)
C21 0.017(4) 0.031(6) 0.032(5) 0.007(5) 0.006(4) 0.007(4)
C22 0.031(4) 0.033(6) 0.026(5) 0.008(5) 0.013(4) 0.001(4)
C23 0.028(4) 0.035(6) 0.039(5) 0.019(5) 0.012(4) 0.014(5)
C24 0.018(4) 0.037(7) 0.073(7) 0.004(6) 0.003(5) -0.004(4)
C25 0.027(4) 0.032(6) 0.054(6) 0.006(5) 0.016(4) 0.000(4)
C26 0.014(4) 0.014(5) 0.008(4) 0.000(4) 0.001(3) -0.009(4)
C27 0.023(4) 0.015(5) 0.009(4) 0.001(4) 0.001(3) -0.007(4)
C28 0.027(4) 0.013(5) 0.016(4) -0.001(4) 0.006(3) 0.004(4)
C29 0.026(4) 0.018(5) 0.024(5) 0.004(4) 0.007(4) -0.012(4)
C30 0.016(4) 0.034(6) 0.014(4) 0.007(4) 0.002(3) 0.012(4)
C31 0.011(4) 0.016(5) 0.012(4) -0.002(4) 0.001(3) -0.005(4)
C32 0.022(4) 0.026(6) 0.020(5) 0.005(4) 0.011(4) 0.008(4)
C33 0.038(5) 0.024(6) 0.040(6) -0.001(5) 0.010(4) 0.006(4)
C34 0.037(5) 0.013(5) 0.049(6) 0.010(5) 0.006(4) 0.004(4)
C35 0.015(4) 0.011(5) 0.027(5) 0.002(4) 0.002(3) -0.004(4)
C36 0.018(4) 0.013(5) 0.039(5) 0.000(4) 0.002(4) 0.003(4)
C37 0.037(5) 0.024(6) 0.040(6) 0.022(5) -0.007(4) -0.002(4)
C38 0.033(5) 0.032(6) 0.032(5) 0.006(5) 0.007(4) 0.009(5)
C39 0.041(5) 0.046(8) 0.051(7) 0.027(6) 0.009(5) 0.010(5)
C40 0.047(6) 0.069(9) 0.039(7) 0.027(7) -0.019(5) -0.019(6)
C41 0.070(7) 0.048(8) 0.052(7) 0.023(7) -0.017(6) -0.028(6)
C42 0.062(6) 0.044(8) 0.057(7) 0.034(7) 0.022(6) 0.000(6)
C43 0.054(6) 0.062(8) 0.048(7) 0.023(6) 0.010(5) 0.010(6)
C44 0.040(5) 0.045(7) 0.033(6) 0.020(6) 0.015(5) 0.008(5)

loop_
_atom_type_symbol
_atom_type_description
_atom_type_scat_dispersion_real
_atom_type_scat_dispersion_imag
_atom_type_scat_source
C C 0.0033 0.0016 'International Tables Vol C Tables 4.2.6.8 and 6.1.1.4'
H H 0.0000 0.0000 'International Tables Vol C Tables 4.2.6.8 and 6.1.1.4'
N N 0.0061 0.0033 'International Tables Vol C Tables 4.2.6.8 and 6.1.1.4'
Cl Cl 0.1484 0.1585 'International Tables Vol C Tables 4.2.6.8 and 6.1.1.4'
Pb Pb -3.3944 10.1111 'International Tables Vol C Tables 4.2.6.8 and 6.1.1.4'

loop_
_geom_angle_atom_site_label_1
_geom_angle_atom_site_label_2
_geom_angle_atom_site_label_3
_geom_angle
_geom_angle_site_symmetry_1
_geom_angle_site_symmetry_3
_geom_angle_publ_flag
N2 Pb1 N1 56.52(17) . . ?
N2 Pb1 Cl1 106.49(12) . . ?
N1 Pb1 Cl1 89.28(12) . . ?
N2 Pb1 C1 28.44(16) . . ?
N1 Pb1 C1 28.49(16) . . ?
Cl1 Pb1 C1 102.24(12) . . ?
N2 Pb1 Cl1 102.15(13) . 2_666 ?
N1 Pb1 Cl1 151.23(12) . 2_666 ?
Cl1 Pb1 Cl1 78.14(6) . 2_666 ?
C1 Pb1 Cl1 129.60(13) . 2_666 ?
Pb1 Cl1 Pb1 101.86(6) . 2_666 ?
C1 N1 C2 124.9(6) . . ?
C1 N1 Pb1 92.5(4) . . ?
C2 N1 Pb1 138.0(4) . . ?
C1 N2 C14 124.8(6) . . ?
C1 N2 Pb1 95.1(4) . . ?
C14 N2 Pb1 139.0(4) . . ?
C1 N3 C26 126.8(5) . . ?
N1 C1 N2 114.3(6) . . ?
N1 C1 N3 120.9(6) . . ?
N2 C1 N3 124.7(6) . . ?
N1 C1 Pb1 59.0(4) . . ?
N2 C1 Pb1 56.5(4) . . ?
N3 C1 Pb1 170.7(4) . . ?
C7 C2 C3 120.0(6) . . ?
C7 C2 N1 119.5(6) . . ?
C3 C2 N1 120.2(6) . . ?
C4 C3 C2 118.4(6) . . ?
C4 C3 C8 119.1(6) . . ?
C2 C3 C8 122.4(6) . . ?
C5 C4 C3 122.2(7) . . ?
C6 C5 C4 118.4(7) . . ?
C5 C6 C7 122.7(7) . . ?
C6 C7 C2 118.3(7) . . ?
C6 C7 C11 120.2(6) . . ?
C2 C7 C11 121.4(6) . . ?
C3 C8 C10 109.8(6) . . ?
C3 C8 C9 115.1(6) . . ?
C10 C8 C9 109.9(5) . . ?
C12 C11 C7 114.4(6) . . ?
C12 C11 C13 109.8(6) . . ?
C7 C11 C13 109.2(5) . . ?
C19 C14 C15 121.6(6) . . ?
C19 C14 N2 118.9(6) . . ?
C15 C14 N2 119.3(5) . . ?
C16 C15 C14 117.8(6) . . ?
C16 C15 C20 121.0(6) . . ?
C14 C15 C20 121.1(6) . . ?
C17 C16 C15 121.2(7) . . ?
C18 C17 C16 119.3(7) . . ?
C17 C18 C19 123.0(7) . . ?
C18 C19 C14 116.9(6) . . ?
C18 C19 C23 120.5(6) . . ?
C14 C19 C23 122.2(6) . . ?
C21 C20 C15 109.4(5) . . ?
C21 C20 C22 110.1(6) . . ?
C15 C20 C22 114.0(6) . . ?
C19 C23 C24 109.4(6) . . ?
C19 C23 C25 113.5(7) . . ?
C24 C23 C25 109.6(6) . . ?
C27 C26 C31 122.5(6) . . ?
C27 C26 N3 118.7(6) . . ?
C31 C26 N3 118.5(6) . . ?
C28 C27 C26 117.8(6) . . ?
C28 C27 C32 121.2(7) . . ?
C26 C27 C32 120.9(6) . . ?
C29 C28 C27 121.4(7) . . ?
C28 C29 C30 119.3(6) . . ?
C31 C30 C29 121.3(6) . . ?
C30 C31 C26 117.5(6) . . ?
C30 C31 C35 121.1(6) . . ?
C26 C31 C35 121.1(6) . . ?
C34 C32 C27 114.2(6) . . ?
C34 C32 C33 109.7(6) . . ?
C27 C32 C33 109.2(5) . . ?
C31 C35 C37 108.8(6) . . ?
C31 C35 C36 113.5(5) . . ?
C37 C35 C36 110.0(5) . . ?
C44 C38 C39 121.3(9) . . ?
C40 C39 C38 120.2(8) . . ?
C41 C40 C39 118.0(8) . . ?
C42 C41 C40 121.9(10) . . ?
C41 C42 C44 120.9(9) . . ?
C38 C44 C42 117.6(8) . . ?
C38 C44 C43 122.2(9) . . ?
C42 C44 C43 120.1(8) . . ?

loop_
_geom_bond_atom_site_label_1
_geom_bond_atom_site_label_2
_geom_bond_distance
_geom_bond_site_symmetry_2
_geom_bond_publ_flag
Pb1 N2 2.346(5) . ?
Pb1 N1 2.405(5) . ?
Pb1 Cl1 2.6186(16) . ?
Pb1 C1 2.803(8) . ?
Pb1 Cl1 3.0365(17) 2_666 ?
Cl1 Pb1 3.0365(17) 2_666 ?
N1 C1 1.338(8) . ?
N1 C2 1.417(7) . ?
N2 C1 1.340(8) . ?
N2 C14 1.429(8) . ?
N3 C1 1.376(9) . ?
N3 C26 1.448(8) . ?
C2 C7 1.407(8) . ?
C2 C3 1.409(9) . ?
C3 C4 1.389(8) . ?
C3 C8 1.526(8) . ?
C4 C5 1.376(9) . ?
C5 C6 1.369(9) . ?
C6 C7 1.385(9) . ?
C7 C11 1.529(9) . ?
C8 C10 1.531(9) . ?
C8 C9 1.534(10) . ?
C11 C12 1.524(8) . ?
C11 C13 1.537(9) . ?
C14 C19 1.403(8) . ?
C14 C15 1.405(8) . ?
C15 C16 1.402(9) . ?
C15 C20 1.524(9) . ?
C16 C17 1.371(9) . ?
C17 C18 1.371(9) . ?
C18 C19 1.387(9) . ?
C19 C23 1.510(9) . ?
C20 C21 1.520(10) . ?
C20 C22 1.530(8) . ?
C23 C24 1.517(10) . ?
C23 C25 1.536(10) . ?
C26 C27 1.393(9) . ?
C26 C31 1.401(8) . ?
C27 C28 1.382(9) . ?
C27 C32 1.516(9) . ?
C28 C29 1.379(9) . ?
C29 C30 1.399(9) . ?
C30 C31 1.378(9) . ?
C31 C35 1.518(9) . ?
C32 C34 1.513(9) . ?
C32 C33 1.533(9) . ?
C35 C37 1.540(9) . ?
C35 C36 1.552(9) . ?
C38 C44 1.372(10) . ?
C38 C39 1.393(10) . ?
C39 C40 1.373(12) . ?
C40 C41 1.371(12) . ?
C41 C42 1.362(11) . ?
C42 C44 1.383(12) . ?
C43 C44 1.495(10) . ?
